data_1527189
loop_
_publ_author_name
'Brodersen, K.'
'Thiele, G.'
'Holle, B.'

_publ_section_title
;
 Zur Kenntnis des Platin(IV)-jodids
;
_journal_name_full 'Zeitschrift fuer Anorganische und Allgemeine Chemie'
_journal_page_first 154
_journal_page_last 160
_journal_volume 369
_journal_year 1969
_chemical_formula_sum 'I4 Pt'
_chemical_name_systematic 'Pt I4'
_space_group_IT_number 61
_symmetry_space_group_name_Hall '-P 2ac 2ab'
_symmetry_space_group_name_H-M 'P b c a'
_cell_angle_alpha 90
_cell_angle_beta 90
_cell_angle_gamma 90
_cell_formula_units_Z 8
_cell_length_a 12.9
_cell_length_b 15.64
_cell_length_c 6.9
_cell_volume 1392.116
_citation_journal_id_ASTM ZAACAB
_cod_data_source_file Brodersen_ZAACAB_1969_1298.cif
_cod_data_source_block I4Pt1
_cod_original_formula_sum 'I4 Pt1'
_cod_database_code 1527189

loop_
_symmetry_equiv_pos_as_xyz
x,y,z
-x+1/2,-y,z+1/2
x+1/2,-y+1/2,-z
-x,y+1/2,-z+1/2
-x,-y,-z
x-1/2,y,-z-1/2
-x-1/2,y-1/2,z
x,-y-1/2,z-1/2

loop_
_atom_site_label
_atom_site_type_symbol
_atom_site_fract_x
_atom_site_fract_y
_atom_site_fract_z
_atom_site_occupancy
_atom_site_U_iso_or_equiv
I4 I-1 0.2231 0.4325 0.5594 1 0.0
I1 I-1 0.2231 0.1916 0.5842 1 0.0
I3 I-1 0.4585 0.4305 0.2465 1 0.0
I2 I-1 0.4585 0.1863 0.2185 1 0.0
Pt1 Pt+4 0.3427 0.1885 0.905 1 0.0
